data_7058107
loop_
_publ_author_name
'Kangara, Edmore F.'
'Peega, Tebogo'
'Harmse, Leonie'
'van Wyk, Juanita L.'
'Levendis, Demetrius C.'
'Kotz\'e, Izak A.'

_publ_section_title
;
 Conformational analysis and potential anticancer activity of
 [Pt(phen)(L1-\kS)2] studied by single crystal X-ray diffraction and
 variable temperature 1H and 195Pt NMR spectroscopy
;
_journal_issue 9
_journal_name_full 'New Journal of Chemistry'
_journal_page_first 3665
_journal_paper_doi 10.1039/C8NJ06010J
_journal_volume 43
_journal_year 2019
_chemical_formula_moiety '2(C44 H42 N6 O2 Pt S2), 3(C H4 O), H2 O'
_chemical_formula_sum 'C91 H98 N12 O8 Pt2 S4'
_chemical_formula_weight 2006.23
_space_group_crystal_system monoclinic
_space_group_IT_number 4
_space_group_name_Hall 'P 2yb'
_space_group_name_H-M_alt 'P 1 21 1'
_symmetry_space_group_name_Hall 'P 2yb'
_symmetry_space_group_name_H-M 'P 1 21 1'
_atom_sites_solution_hydrogens mixed
_audit_creation_method SHELXL-2016/6
_audit_update_record
;
2018-11-21 deposited with the CCDC.
2019-01-17 downloaded from the CCDC.
;
_cell_angle_alpha 90
_cell_angle_beta 109.1080(10)
_cell_angle_gamma 90
_cell_formula_units_Z 2
_cell_length_a 12.1002(4)
_cell_length_b 21.8812(8)
_cell_length_c 16.8746(6)
_cell_measurement_reflns_used 9071
_cell_measurement_temperature 173(2)
_cell_measurement_theta_max 28.31
_cell_measurement_theta_min 3.07
_cell_volume 4221.7(3)
_computing_structure_refinement 'SHELXL-2016/6 (Sheldrick, 2016)'
_diffrn_ambient_temperature 173(2)
_diffrn_measured_fraction_theta_full 0.998
_diffrn_measured_fraction_theta_max 0.998
_diffrn_measurement_device_type 'Bruker APEX-II CCD'
_diffrn_measurement_method '\f and \w scans'
_diffrn_radiation_type MoK\a
_diffrn_radiation_wavelength 0.71073
_diffrn_reflns_av_R_equivalents 0.0486
_diffrn_reflns_av_unetI/netI 0.0258
_diffrn_reflns_Laue_measured_fraction_full 0.998
_diffrn_reflns_Laue_measured_fraction_max 0.998
_diffrn_reflns_limit_h_max 14
_diffrn_reflns_limit_h_min -15
_diffrn_reflns_limit_k_max 27
_diffrn_reflns_limit_k_min -27
_diffrn_reflns_limit_l_max 21
_diffrn_reflns_limit_l_min -21
_diffrn_reflns_number 115001
_diffrn_reflns_point_group_measured_fraction_full 0.998
_diffrn_reflns_point_group_measured_fraction_max 0.999
_diffrn_reflns_theta_full 25.242
_diffrn_reflns_theta_max 26.999
_diffrn_reflns_theta_min 3.071
_exptl_absorpt_coefficient_mu 3.474
_exptl_absorpt_correction_T_max 0.6619
_exptl_absorpt_correction_T_min 0.3314
_exptl_absorpt_correction_type integration
_exptl_crystal_colour yellow
_exptl_crystal_density_diffrn 1.578
_exptl_crystal_description plate
_exptl_crystal_F_000 2024
_exptl_crystal_size_max 0.400
_exptl_crystal_size_mid 0.390
_exptl_crystal_size_min 0.140
_refine_diff_density_max 0.609
_refine_diff_density_min -0.743
_refine_diff_density_rms 0.071
_refine_ls_abs_structure_details
;
 Flack x determined using 8366 quotients [(I+)-(I-)]/[(I+)+(I-)]
 (Parsons, Flack and Wagner, Acta Cryst. B69 (2013) 249-259).
;
_refine_ls_abs_structure_Flack -0.0149(13)
_refine_ls_extinction_method none
_refine_ls_goodness_of_fit_ref 1.085
_refine_ls_hydrogen_treatment constr
_refine_ls_matrix_type full
_refine_ls_number_parameters 1071
_refine_ls_number_reflns 18416
_refine_ls_number_restraints 1
_refine_ls_restrained_S_all 1.085
_refine_ls_R_factor_all 0.0219
_refine_ls_R_factor_gt 0.0205
_refine_ls_shift/su_max 0.013
_refine_ls_shift/su_mean 0.000
_refine_ls_structure_factor_coef Fsqd
_refine_ls_weighting_details 'w=1/[\s^2^(Fo^2^)+(0.0188P)^2^+2.8545P] where P=(Fo^2^+2Fc^2^)/3'
_refine_ls_weighting_scheme calc
_refine_ls_wR_factor_gt 0.0446
_refine_ls_wR_factor_ref 0.0449
_reflns_Friedel_coverage 0.948
_reflns_Friedel_fraction_full 0.999
_reflns_Friedel_fraction_max 0.999
_reflns_number_gt 17961
_reflns_number_total 18416
_reflns_threshold_expression 'I > 2\s(I)'
_cod_data_source_file c8nj06010j2.cif
_cod_data_source_block shelx_CCDC1
_cod_depositor_comments 'Adding full bibliography for 7058106--7058107.cif.'
_cod_database_code 7058107
_shelx_shelxl_version_number 2016/6
_shelx_space_group_comment
;
The symmetry employed for this shelxl refinement is uniquely defined
by the following loop, which should always be used as a source of
symmetry information in preference to the above space-group names.
They are only intended as comments.
;
_shelx_estimated_absorpt_t_min 0.337
_shelx_estimated_absorpt_t_max 0.642

loop_
_space_group_symop_operation_xyz
'x, y, z'
'-x, y+1/2, -z'

loop_
_atom_site_label
_atom_site_type_symbol
_atom_site_fract_x
_atom_site_fract_y
_atom_site_fract_z
_atom_site_U_iso_or_equiv
_atom_site_adp_type
_atom_site_occupancy
_atom_site_site_symmetry_order
_atom_site_calc_flag
_atom_site_refinement_flags_posn
_atom_site_refinement_flags_adp
Pt01 Pt 0.49932(2) 0.16775(2) 0.18327(2) 0.01562(4) Uani 1 1 d . .
Pt02 Pt 0.09827(2) 0.51397(2) 0.19582(2) 0.01490(4) Uani 1 1 d . .
S02 S 0.28573(9) 0.55080(5) 0.23287(7) 0.0204(2) Uani 1 1 d . .
S01 S 0.14647(10) 0.46520(5) 0.32238(7) 0.0189(2) Uani 1 1 d . .
S04 S 0.67885(9) 0.16361(6) 0.28689(6) 0.0220(2) Uani 1 1 d . .
S03 S 0.43175(11) 0.22237(5) 0.27295(7) 0.0235(2) Uani 1 1 d . .
O3 O -0.0727(3) 0.57032(15) 0.3212(2) 0.0272(8) Uani 1 1 d . .
N028 N 0.2201(3) 0.50892(18) 0.4773(2) 0.0216(8) Uani 1 1 d . .
O2 O 0.7526(3) 0.20213(15) 0.1163(2) 0.0254(7) Uani 1 1 d . .
N029 N 0.1278(3) 0.58047(17) 0.3787(2) 0.0210(8) Uani 1 1 d . .
O4 O 0.2231(3) 0.46374(15) 0.0520(2) 0.0263(7) Uani 1 1 d . .
N026 N 0.4712(3) 0.20395(16) 0.4352(2) 0.0176(8) Uani 1 1 d . .
N027 N 0.4867(3) 0.48906(17) 0.2748(2) 0.0187(8) Uani 1 1 d . .
C59 C 0.4678(4) 0.0723(2) -0.0424(3) 0.0205(9) Uani 1 1 d . .
N030 N 0.3328(3) 0.43662(17) 0.1854(2) 0.0210(8) Uani 1 1 d . .
N031 N -0.0687(3) 0.47926(16) 0.1511(2) 0.0147(7) Uani 1 1 d . .
C41 C 0.2278(4) 0.5535(2) 0.5442(3) 0.0249(10) Uani 1 1 d . .
H41A H 0.216441 0.595158 0.520088 0.030 Uiso 1 1 calc R U
H41B H 0.306852 0.551535 0.586589 0.030 Uiso 1 1 calc R U
C77 C 0.3881(4) -0.0394(2) 0.3128(3) 0.0232(10) Uani 1 1 d . .
C47 C 0.4662(4) 0.2708(2) 0.4425(3) 0.0232(10) Uani 1 1 d . .
H47A H 0.500960 0.290105 0.403193 0.028 Uiso 1 1 calc R U
H47B H 0.512995 0.283226 0.500149 0.028 Uiso 1 1 calc R U
N021 N 0.4772(3) 0.11578(17) 0.3616(2) 0.0199(8) Uani 1 1 d . .
N022 N 0.8309(4) 0.25382(18) 0.3475(3) 0.0258(9) Uani 1 1 d . .
C67 C 0.4567(4) 0.10869(19) 0.0232(3) 0.0162(9) Uani 1 1 d . .
N024 N 0.3470(3) 0.17357(18) 0.0821(2) 0.0180(7) Uani 1 1 d . .
N023 N 0.7162(3) 0.26685(17) 0.2102(2) 0.0237(8) Uani 1 1 d . .
O1 O 0.2890(3) 0.08809(15) 0.2844(2) 0.0285(8) Uani 1 1 d . .
C50 C 0.3411(5) 0.2931(2) 0.4233(4) 0.0359(12) Uani 1 1 d . .
H50A H 0.292137 0.276074 0.369551 0.054 Uiso 1 1 calc R U
H50B H 0.339524 0.337848 0.420002 0.054 Uiso 1 1 calc R U
H50C H 0.311113 0.279866 0.467837 0.054 Uiso 1 1 calc R U
C58 C 0.5721(4) 0.0390(2) -0.0274(3) 0.0278(11) Uani 1 1 d . .
H58 H 0.582566 0.013291 -0.069694 0.033 Uiso 1 1 calc R U
C78 C 0.5878(4) 0.2706(2) 0.0668(3) 0.0212(9) Uani 1 1 d . .
C57 C 0.6583(4) 0.0440(2) 0.0486(3) 0.0303(11) Uani 1 1 d . .
H57 H 0.729226 0.021899 0.059191 0.036 Uiso 1 1 calc R U
C49 C 0.6062(5) 0.1674(3) 0.5718(3) 0.0434(13) Uani 1 1 d . .
H49A H 0.656550 0.145171 0.546486 0.065 Uiso 1 1 calc R U
H49B H 0.607495 0.147022 0.623760 0.065 Uiso 1 1 calc R U
H49C H 0.634736 0.209409 0.584230 0.065 Uiso 1 1 calc R U
C68 C 0.4420(3) 0.0159(2) 0.2994(2) 0.0197(8) Uani 1 1 d . .
C24 C -0.0592(4) 0.7083(2) 0.3238(3) 0.0229(10) Uani 1 1 d . .
C7 C -0.2354(4) 0.4711(2) 0.0234(3) 0.0205(9) Uani 1 1 d . .
C21 C 0.1026(4) 0.3004(2) 0.1974(3) 0.0272(11) Uani 1 1 d . .
H21 H 0.123600 0.276413 0.247032 0.033 Uiso 1 1 calc R U
C9 C -0.2299(4) 0.4149(2) 0.1463(3) 0.0229(10) Uani 1 1 d . .
H9 H -0.264064 0.386923 0.174625 0.028 Uiso 1 1 calc R U
C19 C -0.0297(4) 0.3234(2) 0.0594(3) 0.0225(9) Uani 1 1 d . .
C23 C 0.0174(4) 0.6645(3) 0.3069(3) 0.0211(9) Uani 1 1 d . .
C29 C -0.0569(5) 0.7697(2) 0.2957(3) 0.0309(12) Uani 1 1 d . .
C64 C 0.1606(5) 0.2114(3) -0.0024(4) 0.0325(12) Uani 1 1 d . .
H64 H 0.095071 0.236653 -0.006754 0.039 Uiso 1 1 calc R U
C46 C 0.4601(3) 0.1762(2) 0.3626(2) 0.0165(8) Uani 1 1 d . .
C20 C 0.0008(4) 0.2896(2) 0.1348(3) 0.0264(10) Uani 1 1 d . .
H20 H -0.050691 0.258868 0.141775 0.032 Uiso 1 1 calc R U
C18 C -0.1366(4) 0.3109(2) -0.0057(3) 0.0294(11) Uani 1 1 d . .
H18 H -0.187487 0.280314 0.002663 0.035 Uiso 1 1 calc R U
N032 N 0.0442(3) 0.55265(17) 0.0782(2) 0.0180(8) Uani 1 1 d . .
C60 C 0.3724(5) 0.0718(2) -0.1197(3) 0.0279(11) Uani 1 1 d . .
H60 H 0.377504 0.046700 -0.164311 0.034 Uiso 1 1 calc R U
C2 C 0.0566(5) 0.6095(2) -0.0393(3) 0.0302(12) Uani 1 1 d . .
H2 H 0.100570 0.636376 -0.061659 0.036 Uiso 1 1 calc R U
C22 C 0.1771(4) 0.3474(2) 0.1882(3) 0.0221(9) Uani 1 1 d . .
H22 H 0.247039 0.355572 0.233115 0.026 Uiso 1 1 calc R U
C42 C 0.2868(4) 0.4521(2) 0.5026(3) 0.0271(11) Uani 1 1 d . .
H42A H 0.241918 0.417694 0.468958 0.032 Uiso 1 1 calc R U
H42B H 0.297714 0.443667 0.562335 0.032 Uiso 1 1 calc R U
C13 C 0.1515(4) 0.3817(2) 0.1161(3) 0.0185(9) Uani 1 1 d . .
C80 C 0.4198(5) 0.3387(3) 0.0379(4) 0.0399(14) Uani 1 1 d . .
H80 H 0.377467 0.367963 0.058160 0.048 Uiso 1 1 calc R U
C38 C 0.6096(5) 0.5807(2) 0.3310(3) 0.0335(12) Uani 1 1 d . .
H38A H 0.563008 0.605137 0.283043 0.050 Uiso 1 1 calc R U
H38B H 0.676836 0.563156 0.318838 0.050 Uiso 1 1 calc R U
H38C H 0.637417 0.606839 0.380804 0.050 Uiso 1 1 calc R U
C40 C 0.1622(3) 0.52285(19) 0.3972(2) 0.0174(8) Uani 1 1 d . .
C45 C 0.3974(4) 0.0780(2) 0.3147(3) 0.0185(10) Uani 1 1 d . .
C76 C 0.2973(4) -0.0411(2) 0.3485(3) 0.0307(11) Uani 1 1 d . .
H76 H 0.265726 -0.004058 0.361208 0.037 Uiso 1 1 calc R U
C6 C -0.2871(4) 0.4903(2) -0.0618(3) 0.0258(10) Uani 1 1 d . .
H6 H -0.361991 0.475012 -0.093693 0.031 Uiso 1 1 calc R U
C54 C 0.8510(5) 0.2293(2) 0.4321(3) 0.0312(12) Uani 1 1 d . .
H54A H 0.935898 0.222357 0.459208 0.037 Uiso 1 1 calc R U
H54B H 0.811285 0.189280 0.427335 0.037 Uiso 1 1 calc R U
C87 C 0.5522(4) 0.2537(2) -0.0201(3) 0.0247(10) Uani 1 1 d . .
C14 C 0.0465(4) 0.3696(2) 0.0479(3) 0.0188(9) Uani 1 1 d . .
C4 C -0.1173(4) 0.5524(2) -0.0530(3) 0.0230(10) Uani 1 1 d . .
C8 C -0.2872(4) 0.4296(2) 0.0643(3) 0.0233(10) Uani 1 1 d . .
H8 H -0.361232 0.412040 0.035351 0.028 Uiso 1 1 calc R U
C16 C -0.0913(4) 0.3867(2) -0.0923(3) 0.0296(11) Uani 1 1 d . .
H16 H -0.111933 0.407556 -0.144514 0.035 Uiso 1 1 calc R U
C35 C 0.5654(4) 0.4409(2) 0.2649(3) 0.0240(10) Uani 1 1 d . .
H35A H 0.645978 0.457320 0.280909 0.029 Uiso 1 1 calc R U
H35B H 0.541747 0.428798 0.205146 0.029 Uiso 1 1 calc R U
C48 C 0.4823(4) 0.1684(2) 0.5112(3) 0.0249(9) Uani 1 1 d . .
H48A H 0.456362 0.125944 0.495071 0.030 Uiso 1 1 calc R U
H48B H 0.430031 0.186131 0.539704 0.030 Uiso 1 1 calc R U
C3 C -0.0530(4) 0.5913(2) -0.0881(3) 0.0282(11) Uani 1 1 d . .
H3 H -0.084955 0.604656 -0.144555 0.034 Uiso 1 1 calc R U
N025 N 0.5448(3) 0.11329(16) 0.0992(2) 0.0173(7) Uani 1 1 d . .
C17 C -0.1671(4) 0.3418(2) -0.0794(3) 0.0322(12) Uani 1 1 d . .
H17 H -0.239216 0.333254 -0.122079 0.039 Uiso 1 1 calc R U
C43 C 0.4062(4) 0.4560(3) 0.4903(3) 0.0339(12) Uani 1 1 d . .
H43A H 0.395791 0.456465 0.430257 0.051 Uiso 1 1 calc R U
H43B H 0.453632 0.420598 0.516601 0.051 Uiso 1 1 calc R U
H43C H 0.445844 0.493612 0.516327 0.051 Uiso 1 1 calc R U
C39 C 0.0209(4) 0.5992(2) 0.3361(3) 0.0198(9) Uani 1 1 d . .
C560 C 0.8083(6) 0.2702(4) 0.4869(4) 0.0558(19) Uani 1 1 d . .
H56A H 0.723931 0.276799 0.461114 0.084 Uiso 1 1 calc R U
H56B H 0.848961 0.309591 0.493514 0.084 Uiso 1 1 calc R U
H56C H 0.823874 0.251135 0.542028 0.084 Uiso 1 1 calc R U
C12 C -0.0647(4) 0.53427(19) 0.0310(3) 0.0168(9) Uani 1 1 d . .
C37 C 0.5652(5) 0.3848(2) 0.3175(4) 0.0338(12) Uani 1 1 d . .
H37A H 0.486953 0.366518 0.299218 0.051 Uiso 1 1 calc R U
H37B H 0.586532 0.396585 0.376645 0.051 Uiso 1 1 calc R U
H37C H 0.621926 0.355054 0.310665 0.051 Uiso 1 1 calc R U
C1 C 0.1038(4) 0.5888(2) 0.0434(3) 0.0255(10) Uani 1 1 d . .
H1 H 0.180841 0.600845 0.075641 0.031 Uiso 1 1 calc R U
C70 C 0.5757(5) -0.0416(2) 0.2476(3) 0.0300(11) Uani 1 1 d . .
H70 H 0.638179 -0.041636 0.225151 0.036 Uiso 1 1 calc R U
C27 C -0.1945(6) 0.8005(3) 0.3645(4) 0.0472(17) Uani 1 1 d . .
H27 H -0.239568 0.831228 0.379308 0.057 Uiso 1 1 calc R U
C85 C 0.5711(6) 0.1973(3) -0.1395(3) 0.0409(14) Uani 1 1 d . .
H85 H 0.613687 0.169572 -0.161713 0.049 Uiso 1 1 calc R U
C31 C 0.0881(5) 0.7417(3) 0.2320(4) 0.0357(13) Uani 1 1 d . .
H31 H 0.136319 0.752196 0.199534 0.043 Uiso 1 1 calc R U
C53 C 0.8952(4) 0.3100(2) 0.3402(3) 0.0297(11) Uani 1 1 d . .
H53A H 0.856137 0.345692 0.355641 0.036 Uiso 1 1 calc R U
H53B H 0.890982 0.315216 0.280993 0.036 Uiso 1 1 calc R U
C28 C -0.1258(5) 0.8147(3) 0.3181(4) 0.0437(15) Uani 1 1 d . .
H28 H -0.123665 0.855656 0.300136 0.052 Uiso 1 1 calc R U
C10 C -0.1210(4) 0.4410(2) 0.1886(3) 0.0192(9) Uani 1 1 d . .
H10 H -0.083253 0.431068 0.245882 0.023 Uiso 1 1 calc R U
C63 C 0.1647(4) 0.1792(2) -0.0706(3) 0.0296(11) Uani 1 1 d . .
H63 H 0.101995 0.181762 -0.122137 0.036 Uiso 1 1 calc R U
C69 C 0.5333(4) 0.0137(2) 0.2693(2) 0.0219(9) Uani 1 1 d . .
H69 H 0.569864 0.050835 0.262595 0.026 Uiso 1 1 calc R U
C56 C 0.6419(4) 0.0819(2) 0.1109(3) 0.0236(10) Uani 1 1 d . .
H56 H 0.702739 0.085010 0.163280 0.028 Uiso 1 1 calc R U
C82 C 0.4471(5) 0.2801(2) -0.0749(3) 0.0314(12) Uani 1 1 d . .
C32 C 0.0909(4) 0.6815(2) 0.2636(3) 0.0264(11) Uani 1 1 d . .
H32 H 0.144237 0.652597 0.254730 0.032 Uiso 1 1 calc R U
C34 C 0.3716(4) 0.4857(2) 0.2286(3) 0.0177(8) Uani 1 1 d . .
C44 C 0.1385(7) 0.5416(4) 0.5858(5) 0.079(3) Uani 1 1 d . .
H44A H 0.060628 0.551828 0.547222 0.118 Uiso 1 1 calc R U
H44B H 0.155553 0.566743 0.636461 0.118 Uiso 1 1 calc R U
H44C H 0.140530 0.498272 0.601194 0.118 Uiso 1 1 calc R U
C51 C 0.6920(4) 0.2423(2) 0.1330(3) 0.0199(9) Uani 1 1 d . .
C15 C 0.0114(4) 0.4007(2) -0.0311(3) 0.0243(10) Uani 1 1 d . .
H15 H 0.060455 0.431527 -0.041177 0.029 Uiso 1 1 calc R U
C11 C -0.1244(4) 0.49424(19) 0.0690(3) 0.0176(9) Uani 1 1 d . .
C62 C 0.2624(4) 0.1424(2) -0.0642(3) 0.0219(9) Uani 1 1 d . .
C83 C 0.4080(6) 0.2633(3) -0.1614(4) 0.0449(16) Uani 1 1 d . .
H83 H 0.337890 0.280723 -0.197896 0.054 Uiso 1 1 calc R U
C75 C 0.2552(5) -0.0959(3) 0.3647(4) 0.0444(15) Uani 1 1 d . .
H75 H 0.194690 -0.096718 0.389075 0.053 Uiso 1 1 calc R U
C61 C 0.2752(4) 0.1059(2) -0.1314(3) 0.0263(11) Uani 1 1 d . .
H61 H 0.215089 0.105800 -0.184334 0.032 Uiso 1 1 calc R U
C73 C 0.3853(6) -0.1517(2) 0.3105(4) 0.0420(15) Uani 1 1 d . .
H73 H 0.413640 -0.189468 0.297160 0.050 Uiso 1 1 calc R U
C36 C 0.5347(4) 0.5296(2) 0.3471(3) 0.0221(10) Uani 1 1 d . .
H36A H 0.582545 0.505080 0.395544 0.026 Uiso 1 1 calc R U
H36B H 0.469371 0.547723 0.362260 0.026 Uiso 1 1 calc R U
C5 C -0.2317(4) 0.5297(2) -0.0982(3) 0.0275(11) Uani 1 1 d . .
H5 H -0.269326 0.542425 -0.154448 0.033 Uiso 1 1 calc R U
C30 C 0.0172(5) 0.7840(2) 0.2479(4) 0.0393(14) Uani 1 1 d . .
H30 H 0.016676 0.824224 0.226704 0.047 Uiso 1 1 calc R U
C52 C 0.7471(4) 0.23353(19) 0.2788(3) 0.0195(9) Uani 1 1 d . .
C72 C 0.4328(5) -0.0956(2) 0.2931(3) 0.0272(11) Uani 1 1 d . .
C26 C -0.1986(5) 0.7400(3) 0.3907(4) 0.0417(14) Uani 1 1 d . .
H26 H -0.247497 0.730143 0.422933 0.050 Uiso 1 1 calc R U
C86 C 0.6112(5) 0.2112(2) -0.0560(3) 0.0306(11) Uani 1 1 d . .
H86 H 0.680384 0.192001 -0.020989 0.037 Uiso 1 1 calc R U
C71 C 0.5249(5) -0.0955(2) 0.2595(3) 0.0347(13) Uani 1 1 d . .
H71 H 0.552409 -0.133076 0.244876 0.042 Uiso 1 1 calc R U
C79 C 0.5209(4) 0.3113(2) 0.0924(3) 0.0261(10) Uani 1 1 d . .
H79 H 0.544199 0.321621 0.150232 0.031 Uiso 1 1 calc R U
C25 C -0.1341(4) 0.6948(2) 0.3709(3) 0.0292(11) Uani 1 1 d . .
H25 H -0.139400 0.654051 0.388901 0.035 Uiso 1 1 calc R U
C55 C 1.0222(5) 0.3094(3) 0.3950(4) 0.0469(15) Uani 1 1 d . .
H55A H 1.060755 0.273229 0.381770 0.070 Uiso 1 1 calc R U
H55B H 1.027121 0.308085 0.454074 0.070 Uiso 1 1 calc R U
H55C H 1.061028 0.346336 0.384534 0.070 Uiso 1 1 calc R U
C81 C 0.3836(5) 0.3226(3) -0.0444(4) 0.0455(15) Uani 1 1 d . .
H81 H 0.314450 0.340321 -0.081837 0.055 Uiso 1 1 calc R U
C84 C 0.4675(6) 0.2236(3) -0.1928(4) 0.0483(17) Uani 1 1 d . .
H84 H 0.439745 0.213291 -0.250658 0.058 Uiso 1 1 calc R U
C66 C 0.3533(4) 0.14232(19) 0.0134(3) 0.0174(9) Uani 1 1 d . .
C65 C 0.2525(4) 0.2074(2) 0.0744(3) 0.0266(10) Uani 1 1 d . .
H65 H 0.247042 0.229224 0.121595 0.032 Uiso 1 1 calc R U
C33 C 0.2361(4) 0.43239(19) 0.1148(3) 0.0177(9) Uani 1 1 d . .
C74 C 0.3004(6) -0.1512(3) 0.3458(4) 0.0444(15) Uani 1 1 d . .
H74 H 0.270388 -0.188820 0.358100 0.053 Uiso 1 1 calc R U
O0AA O 0.1537(4) 0.1645(3) 0.3367(3) 0.0593(12) Uani 1 1 d . .
H0AA H 0.193336 0.144679 0.312919 0.089 Uiso 1 1 calc R U
O1AA O 0.0658(5) 0.6336(3) -0.2284(4) 0.0710(15) Uani 1 1 d G .
H1AD H 0.113277 0.662241 -0.206206 0.106 Uiso 1 1 d G U
H1AE H 0.010564 0.651114 -0.266282 0.106 Uiso 1 1 d G U
O2AA O -0.1476(4) 0.46433(18) 0.3691(3) 0.0439(10) Uani 1 1 d . .
H2AA H -0.117360 0.496518 0.358427 0.066 Uiso 1 1 calc R U
O5 O 0.8832(5) 0.0132(4) 0.2176(5) 0.107(2) Uani 1 1 d . .
H5A H 0.899507 0.050254 0.214464 0.160 Uiso 1 1 calc R U
C1AA C -0.1364(7) 0.4631(4) 0.4532(4) 0.062(2) Uani 1 1 d . .
H1AA H -0.198129 0.437336 0.461340 0.093 Uiso 1 1 calc R U
H1AB H -0.143495 0.504659 0.472481 0.093 Uiso 1 1 calc R U
H1AC H -0.059778 0.446282 0.485319 0.093 Uiso 1 1 calc R U
C0AA C 0.1517(8) 0.1323(4) 0.4101(5) 0.081(3) Uani 1 1 d . .
H0AB H 0.132319 0.089254 0.396007 0.122 Uiso 1 1 calc R U
H0AC H 0.092779 0.150469 0.431173 0.122 Uiso 1 1 calc R U
H0AD H 0.228813 0.134975 0.453365 0.122 Uiso 1 1 calc R U
C2AA C 0.9813(11) -0.0192(5) 0.2432(8) 0.123(5) Uani 1 1 d . .
H2AB H 0.969582 -0.058113 0.212712 0.184 Uiso 1 1 calc R U
H2AC H 1.002356 -0.027207 0.303441 0.184 Uiso 1 1 calc R U
H2AD H 1.044347 0.003699 0.232190 0.184 Uiso 1 1 calc R U

loop_
_atom_site_aniso_label
_atom_site_aniso_U_11
_atom_site_aniso_U_22
_atom_site_aniso_U_33
_atom_site_aniso_U_23
_atom_site_aniso_U_13
_atom_site_aniso_U_12
Pt01 0.01900(8) 0.01566(7) 0.01158(7) -0.00109(6) 0.00415(6) -0.00077(7)
Pt02 0.01267(7) 0.01903(8) 0.01187(7) -0.00052(6) 0.00248(5) -0.00028(6)
S02 0.0155(5) 0.0185(5) 0.0252(6) -0.0021(4) 0.0039(4) -0.0012(4)
S01 0.0226(5) 0.0171(5) 0.0136(5) -0.0008(4) 0.0014(4) -0.0001(4)
S04 0.0249(5) 0.0191(5) 0.0167(5) 0.0031(5) -0.0003(4) -0.0046(5)
S03 0.0406(7) 0.0165(5) 0.0141(5) 0.0011(4) 0.0097(5) 0.0065(5)
O3 0.0194(17) 0.0240(17) 0.034(2) 0.0059(15) 0.0033(15) -0.0023(14)
N028 0.0281(18) 0.0210(18) 0.0123(16) -0.0036(16) 0.0017(14) 0.0031(17)
O2 0.0233(16) 0.0281(17) 0.0231(17) 0.0015(14) 0.0051(14) -0.0001(14)
N029 0.022(2) 0.0176(18) 0.020(2) -0.0009(15) 0.0015(16) 0.0011(15)
O4 0.0242(17) 0.0315(18) 0.0242(17) 0.0045(14) 0.0094(14) -0.0080(14)
N026 0.0252(19) 0.0164(18) 0.0116(18) 0.0020(14) 0.0068(15) 0.0029(15)
N027 0.0131(17) 0.0194(17) 0.0223(19) -0.0019(15) 0.0038(15) -0.0020(14)
C59 0.025(2) 0.022(2) 0.018(2) -0.0031(18) 0.0118(19) -0.0048(19)
N030 0.0148(18) 0.0198(18) 0.028(2) -0.0019(16) 0.0059(16) -0.0035(14)
N031 0.0131(16) 0.0199(18) 0.0112(17) -0.0015(14) 0.0041(14) 0.0016(14)
C41 0.025(2) 0.031(3) 0.015(2) -0.0067(19) 0.0024(19) -0.003(2)
C77 0.026(2) 0.019(2) 0.017(2) -0.0026(18) -0.0035(19) -0.0018(19)
C47 0.034(3) 0.016(2) 0.020(2) -0.0054(17) 0.010(2) -0.0020(19)
N021 0.026(2) 0.0158(18) 0.0162(19) 0.0007(15) 0.0039(16) 0.0006(15)
N022 0.032(2) 0.021(2) 0.019(2) 0.0017(16) 0.0009(17) -0.0084(17)
C67 0.019(2) 0.016(2) 0.016(2) -0.0020(16) 0.0081(17) -0.0053(16)
N024 0.0190(16) 0.0188(18) 0.0160(16) -0.0029(16) 0.0053(14) -0.0003(16)
N023 0.027(2) 0.0204(19) 0.020(2) 0.0031(15) 0.0033(17) -0.0016(16)
O1 0.0228(17) 0.0274(17) 0.0310(19) -0.0084(15) 0.0030(15) 0.0018(14)
C50 0.041(3) 0.030(3) 0.039(3) -0.001(2) 0.016(3) 0.011(2)
C58 0.032(3) 0.030(2) 0.030(3) -0.008(2) 0.020(2) -0.002(2)
C78 0.019(2) 0.019(2) 0.023(2) 0.0050(18) 0.0043(19) -0.0063(18)
C57 0.028(3) 0.027(3) 0.037(3) -0.005(2) 0.013(2) 0.005(2)
C49 0.044(3) 0.048(3) 0.031(3) 0.019(3) 0.002(2) 0.004(3)
C68 0.0213(19) 0.020(2) 0.0118(18) -0.0015(19) -0.0025(15) 0.003(2)
C24 0.019(2) 0.021(2) 0.021(2) -0.0022(18) -0.0039(18) 0.0000(18)
C7 0.018(2) 0.019(2) 0.021(2) -0.0034(18) 0.0022(18) 0.0018(18)
C21 0.032(3) 0.027(2) 0.025(3) 0.0036(19) 0.012(2) -0.005(2)
C9 0.022(2) 0.023(2) 0.025(2) 0.0017(19) 0.0094(19) -0.0017(18)
C19 0.017(2) 0.024(2) 0.027(2) -0.008(2) 0.0085(18) -0.0017(18)
C23 0.0182(19) 0.020(2) 0.020(2) -0.002(2) -0.0014(16) -0.004(2)
C29 0.032(3) 0.023(2) 0.028(3) -0.001(2) -0.004(2) 0.000(2)
C64 0.021(2) 0.033(3) 0.038(3) 0.000(2) 0.003(2) 0.007(2)
C46 0.0154(18) 0.019(2) 0.0144(19) 0.0019(17) 0.0044(15) 0.0013(17)
C20 0.027(2) 0.023(2) 0.035(3) 0.000(2) 0.017(2) -0.0097(19)
C18 0.025(2) 0.029(3) 0.036(3) -0.014(2) 0.012(2) -0.011(2)
N032 0.0183(18) 0.0234(19) 0.0133(17) 0.0021(15) 0.0065(15) 0.0008(15)
C60 0.044(3) 0.025(2) 0.017(2) -0.0056(19) 0.013(2) -0.009(2)
C2 0.036(3) 0.032(3) 0.026(3) 0.010(2) 0.015(2) -0.001(2)
C22 0.020(2) 0.024(2) 0.021(2) -0.0020(18) 0.0051(18) -0.0019(18)
C42 0.040(3) 0.022(2) 0.014(2) 0.0032(18) 0.001(2) 0.007(2)
C13 0.017(2) 0.019(2) 0.022(2) -0.0056(17) 0.0085(18) -0.0015(17)
C80 0.031(3) 0.043(3) 0.046(3) 0.008(3) 0.014(3) 0.015(2)
C38 0.038(3) 0.031(3) 0.032(3) -0.013(2) 0.012(2) -0.014(2)
C40 0.0158(18) 0.019(2) 0.0159(19) 0.0006(17) 0.0032(15) -0.0027(16)
C45 0.022(2) 0.021(2) 0.013(2) -0.0022(17) 0.0063(19) -0.0004(18)
C76 0.031(3) 0.032(3) 0.028(3) 0.000(2) 0.008(2) -0.005(2)
C6 0.022(2) 0.030(2) 0.019(2) -0.0048(19) -0.0017(19) -0.0001(19)
C54 0.040(3) 0.028(3) 0.018(2) 0.0036(19) -0.002(2) -0.011(2)
C87 0.024(2) 0.024(2) 0.023(2) 0.0071(19) 0.0027(19) -0.0097(19)
C14 0.019(2) 0.018(2) 0.020(2) -0.0048(17) 0.0085(18) 0.0011(17)
C4 0.025(2) 0.025(2) 0.018(2) 0.0013(18) 0.0058(19) 0.0057(19)
C8 0.016(2) 0.027(2) 0.027(3) -0.0032(19) 0.0075(19) -0.0024(18)
C16 0.032(3) 0.035(3) 0.018(2) -0.004(2) 0.004(2) 0.002(2)
C35 0.016(2) 0.023(2) 0.031(3) -0.004(2) 0.006(2) 0.0011(18)
C48 0.035(2) 0.025(2) 0.017(2) 0.003(2) 0.0114(18) 0.000(2)
C3 0.031(3) 0.034(3) 0.020(2) 0.008(2) 0.009(2) 0.009(2)
N025 0.0201(18) 0.0184(18) 0.0145(18) -0.0021(14) 0.0073(15) 0.0003(14)
C17 0.021(2) 0.043(3) 0.025(3) -0.013(2) -0.001(2) -0.002(2)
C43 0.027(3) 0.040(3) 0.027(3) 0.001(2) -0.003(2) 0.006(2)
C39 0.024(2) 0.021(2) 0.014(2) -0.0019(18) 0.0055(18) -0.0011(19)
C560 0.047(4) 0.087(5) 0.038(4) 0.016(3) 0.020(3) 0.018(4)
C12 0.018(2) 0.018(2) 0.015(2) -0.0004(16) 0.0056(17) 0.0037(16)
C37 0.030(3) 0.023(2) 0.044(3) 0.006(2) 0.005(2) 0.003(2)
C1 0.022(2) 0.028(2) 0.027(3) 0.004(2) 0.008(2) -0.0016(19)
C70 0.035(3) 0.031(3) 0.022(2) -0.003(2) 0.007(2) 0.010(2)
C27 0.045(3) 0.045(4) 0.040(3) -0.017(3) -0.002(3) 0.018(3)
C85 0.062(4) 0.030(3) 0.028(3) -0.002(2) 0.011(3) -0.008(3)
C31 0.034(3) 0.035(3) 0.036(3) 0.007(2) 0.009(2) -0.012(2)
C53 0.030(3) 0.023(2) 0.030(3) 0.003(2) 0.002(2) -0.011(2)
C28 0.044(3) 0.023(3) 0.047(3) -0.008(3) -0.008(3) 0.009(2)
C10 0.022(2) 0.023(2) 0.013(2) 0.0001(17) 0.0071(18) -0.0005(18)
C63 0.025(2) 0.032(3) 0.025(2) 0.001(2) -0.0023(19) 0.000(2)
C69 0.027(2) 0.0176(19) 0.018(2) 0.001(2) 0.0030(17) 0.003(2)
C56 0.020(2) 0.027(2) 0.024(2) -0.0036(19) 0.0072(19) 0.0010(19)
C82 0.034(3) 0.025(3) 0.027(3) 0.008(2) -0.001(2) -0.006(2)
C32 0.023(2) 0.027(3) 0.027(2) -0.0001(19) 0.005(2) -0.0048(19)
C34 0.017(2) 0.020(2) 0.019(2) 0.0032(17) 0.0096(17) -0.0012(17)
C44 0.076(5) 0.105(6) 0.080(5) -0.071(5) 0.058(5) -0.053(5)
C51 0.019(2) 0.020(2) 0.020(2) 0.0031(18) 0.0057(19) -0.0065(18)
C15 0.027(2) 0.027(2) 0.020(2) -0.0023(19) 0.009(2) -0.003(2)
C11 0.017(2) 0.020(2) 0.014(2) -0.0022(16) 0.0031(17) 0.0038(16)
C62 0.022(2) 0.023(2) 0.018(2) 0.0017(18) 0.0021(18) -0.0051(18)
C83 0.048(3) 0.040(3) 0.029(3) 0.012(3) -0.012(3) -0.014(3)
C75 0.038(3) 0.047(3) 0.046(4) 0.010(3) 0.012(3) -0.012(3)
C61 0.030(3) 0.031(3) 0.014(2) -0.0002(19) 0.0020(19) -0.008(2)
C73 0.055(4) 0.019(3) 0.041(3) -0.001(2) 0.001(3) -0.002(2)
C36 0.020(2) 0.026(2) 0.021(2) -0.0024(18) 0.0065(18) -0.0023(18)
C5 0.028(2) 0.031(3) 0.017(2) 0.0028(18) -0.0027(19) 0.0055(19)
C30 0.045(3) 0.021(2) 0.043(3) 0.007(2) 0.002(3) -0.007(2)
C52 0.021(2) 0.018(2) 0.020(2) 0.0004(17) 0.0063(18) -0.0001(17)
C72 0.034(3) 0.019(2) 0.020(2) -0.0042(19) -0.002(2) -0.001(2)
C26 0.035(3) 0.051(4) 0.036(3) -0.010(3) 0.007(3) 0.008(3)
C86 0.039(3) 0.023(2) 0.028(3) -0.001(2) 0.008(2) -0.007(2)
C71 0.049(3) 0.022(3) 0.028(3) -0.004(2) 0.006(2) 0.012(2)
C79 0.025(2) 0.024(2) 0.032(3) 0.004(2) 0.013(2) 0.000(2)
C25 0.026(2) 0.032(3) 0.029(3) -0.002(2) 0.008(2) 0.005(2)
C55 0.029(3) 0.062(4) 0.046(3) 0.011(3) 0.008(3) -0.011(3)
C81 0.028(3) 0.050(4) 0.050(4) 0.015(3) 0.002(3) 0.010(3)
C84 0.077(5) 0.036(3) 0.020(3) 0.001(2) 0.000(3) -0.015(3)
C66 0.021(2) 0.018(2) 0.014(2) 0.0006(16) 0.0074(17) -0.0030(17)
C65 0.024(2) 0.027(2) 0.030(3) -0.004(2) 0.010(2) 0.0038(19)
C33 0.016(2) 0.018(2) 0.022(2) -0.0040(18) 0.0099(18) -0.0001(17)
C74 0.051(4) 0.028(3) 0.044(3) 0.008(3) 0.002(3) -0.016(3)
O0AA 0.056(3) 0.051(3) 0.077(3) -0.004(3) 0.031(2) 0.010(3)
O1AA 0.066(3) 0.074(4) 0.063(4) 0.003(3) 0.008(3) -0.023(3)
O2AA 0.054(3) 0.034(2) 0.047(2) -0.0032(18) 0.021(2) -0.0160(19)
O5 0.073(4) 0.104(5) 0.113(5) -0.011(5) -0.012(4) 0.017(4)
C1AA 0.074(5) 0.065(5) 0.041(4) 0.006(3) 0.012(4) -0.030(4)
C0AA 0.090(6) 0.096(7) 0.064(5) -0.006(5) 0.035(5) 0.004(5)
C2AA 0.170(12) 0.073(6) 0.172(12) 0.040(7) 0.120(10) 0.063(7)

loop_
_atom_type_symbol
_atom_type_description
_atom_type_scat_dispersion_real
_atom_type_scat_dispersion_imag
_atom_type_scat_source
C C 0.0033 0.0016 'International Tables Vol C Tables 4.2.6.8 and 6.1.1.4'
H H 0.0000 0.0000 'International Tables Vol C Tables 4.2.6.8 and 6.1.1.4'
N N 0.0061 0.0033 'International Tables Vol C Tables 4.2.6.8 and 6.1.1.4'
O O 0.0106 0.0060 'International Tables Vol C Tables 4.2.6.8 and 6.1.1.4'
S S 0.1246 0.1234 'International Tables Vol C Tables 4.2.6.8 and 6.1.1.4'
Pt Pt -1.7033 8.3905 'International Tables Vol C Tables 4.2.6.8 and 6.1.1.4'

loop_
_geom_angle_atom_site_label_1
_geom_angle_atom_site_label_2
_geom_angle_atom_site_label_3
_geom_angle
N025 Pt01 N024 80.44(14)
N025 Pt01 S03 174.14(11)
N024 Pt01 S03 95.69(10)
N025 Pt01 S04 95.85(10)
N024 Pt01 S04 174.32(10)
S03 Pt01 S04 88.32(4)
N031 Pt02 N032 80.45(14)
N031 Pt02 S01 95.15(10)
N032 Pt02 S01 175.30(11)
N031 Pt02 S02 174.38(10)
N032 Pt02 S02 95.30(11)
S01 Pt02 S02 88.98(4)
C34 S02 Pt02 104.26(14)
C40 S01 Pt02 105.76(14)
C52 S04 Pt01 104.85(15)
C46 S03 Pt01 104.97(15)
C40 N028 C42 122.9(4)
C40 N028 C41 120.3(4)
C42 N028 C41 116.6(3)
C39 N029 C40 126.6(4)
C46 N026 C48 120.9(4)
C46 N026 C47 122.4(4)
C48 N026 C47 116.6(4)
C34 N027 C36 124.3(4)
C34 N027 C35 118.6(4)
C36 N027 C35 115.7(4)
C58 C59 C67 117.6(4)
C58 C59 C60 124.7(4)
C67 C59 C60 117.7(4)
C34 N030 C33 126.4(4)
C10 N031 C11 118.6(4)
C10 N031 Pt02 128.5(3)
C11 N031 Pt02 112.5(3)
N028 C41 C44 111.8(4)
N028 C41 H41A 109.2
C44 C41 H41A 109.2
N028 C41 H41B 109.2
C44 C41 H41B 109.2
H41A C41 H41B 107.9
C76 C77 C72 118.9(5)
C76 C77 C68 123.2(5)
C72 C77 C68 117.8(5)
N026 C47 C50 111.6(4)
N026 C47 H47A 109.3
C50 C47 H47A 109.3
N026 C47 H47B 109.3
C50 C47 H47B 109.3
H47A C47 H47B 108.0
C45 N021 C46 122.7(4)
C52 N022 C54 123.9(4)
C52 N022 C53 118.2(4)
C54 N022 C53 117.3(4)
N025 C67 C59 122.0(4)
N025 C67 C66 117.2(4)
C59 C67 C66 120.8(4)
C65 N024 C66 118.6(4)
C65 N024 Pt01 128.4(3)
C66 N024 Pt01 112.7(3)
C52 N023 C51 122.6(4)
C47 C50 H50A 109.5
C47 C50 H50B 109.5
H50A C50 H50B 109.5
C47 C50 H50C 109.5
H50A C50 H50C 109.5
H50B C50 H50C 109.5
C57 C58 C59 119.5(4)
C57 C58 H58 120.3
C59 C58 H58 120.3
C79 C78 C87 118.8(4)
C79 C78 C51 118.0(4)
C87 C78 C51 123.2(4)
C58 C57 C56 119.9(5)
C58 C57 H57 120.1
C56 C57 H57 120.1
C48 C49 H49A 109.5
C48 C49 H49B 109.5
H49A C49 H49B 109.5
C48 C49 H49C 109.5
H49A C49 H49C 109.5
H49B C49 H49C 109.5
C69 C68 C77 119.8(5)
C69 C68 C45 118.3(4)
C77 C68 C45 121.8(4)
C25 C24 C23 123.3(4)
C25 C24 C29 117.9(5)
C23 C24 C29 118.8(5)
C11 C7 C8 117.6(4)
C11 C7 C6 118.1(4)
C8 C7 C6 124.3(4)
C20 C21 C22 119.5(4)
C20 C21 H21 120.2
C22 C21 H21 120.2
C8 C9 C10 120.0(4)
C8 C9 H9 120.0
C10 C9 H9 120.0
C20 C19 C18 119.8(4)
C20 C19 C14 120.3(4)
C18 C19 C14 119.9(4)
C32 C23 C24 120.1(5)
C32 C23 C39 118.5(4)
C24 C23 C39 121.4(4)
C28 C29 C30 122.3(5)
C28 C29 C24 119.1(6)
C30 C29 C24 118.6(5)
C63 C64 C65 120.6(5)
C63 C64 H64 119.7
C65 C64 H64 119.7
N026 C46 N021 119.5(4)
N026 C46 S03 117.4(3)
N021 C46 S03 123.0(3)
C21 C20 C19 120.9(4)
C21 C20 H20 119.6
C19 C20 H20 119.5
C17 C18 C19 121.1(5)
C17 C18 H18 119.4
C19 C18 H18 119.4
C1 N032 C12 118.7(4)
C1 N032 Pt02 128.5(3)
C12 N032 Pt02 112.6(3)
C61 C60 C59 122.1(5)
C61 C60 H60 118.9
C59 C60 H60 118.9
C3 C2 C1 120.2(5)
C3 C2 H2 119.9
C1 C2 H2 119.9
C13 C22 C21 121.9(4)
C13 C22 H22 119.1
C21 C22 H22 119.1
N028 C42 C43 111.5(4)
N028 C42 H42A 109.3
C43 C42 H42A 109.3
N028 C42 H42B 109.3
C43 C42 H42B 109.3
H42A C42 H42B 108.0
C22 C13 C14 119.6(4)
C22 C13 C33 117.1(4)
C14 C13 C33 123.3(4)
C81 C80 C79 118.6(5)
C81 C80 H80 120.7
C79 C80 H80 120.7
C36 C38 H38A 109.5
C36 C38 H38B 109.5
H38A C38 H38B 109.5
C36 C38 H38C 109.5
H38A C38 H38C 109.5
H38B C38 H38C 109.5
N029 C40 N028 118.2(4)
N029 C40 S01 124.2(3)
N028 C40 S01 117.5(3)
O1 C45 N021 126.4(4)
O1 C45 C68 118.0(4)
N021 C45 C68 115.6(4)
C75 C76 C77 120.0(5)
C75 C76 H76 120.0
C77 C76 H76 120.0
C5 C6 C7 121.5(4)
C5 C6 H6 119.2
C7 C6 H6 119.2
N022 C54 C560 113.7(5)
N022 C54 H54A 108.8
C560 C54 H54A 108.8
N022 C54 H54B 108.8
C560 C54 H54B 108.8
H54A C54 H54B 107.7
C86 C87 C82 116.9(5)
C86 C87 C78 125.4(4)
C82 C87 C78 117.6(5)
C19 C14 C15 117.1(4)
C19 C14 C13 117.8(4)
C15 C14 C13 125.1(4)
C3 C4 C12 117.6(4)
C3 C4 C5 123.8(4)
C12 C4 C5 118.5(4)
C9 C8 C7 119.3(4)
C9 C8 H8 120.4
C7 C8 H8 120.4
C15 C16 C17 121.1(5)
C15 C16 H16 119.4
C17 C16 H16 119.4
N027 C35 C37 112.9(4)
N027 C35 H35A 109.0
C37 C35 H35A 109.0
N027 C35 H35B 109.0
C37 C35 H35B 109.0
H35A C35 H35B 107.8
N026 C48 C49 112.6(4)
N026 C48 H48A 109.1
C49 C48 H48A 109.1
N026 C48 H48B 109.1
C49 C48 H48B 109.1
H48A C48 H48B 107.8
C2 C3 C4 118.9(4)
C2 C3 H3 120.6
C4 C3 H3 120.6
C56 N025 C67 118.8(4)
C56 N025 Pt01 128.6(3)
C67 N025 Pt01 112.6(3)
C18 C17 C16 119.6(4)
C18 C17 H17 120.2
C16 C17 H17 120.2
C42 C43 H43A 109.5
C42 C43 H43B 109.5
H43A C43 H43B 109.5
C42 C43 H43C 109.5
H43A C43 H43C 109.5
H43B C43 H43C 109.5
O3 C39 N029 127.9(4)
O3 C39 C23 119.2(4)
N029 C39 C23 112.9(4)
C54 C560 H56A 109.5
C54 C560 H56B 109.5
H56A C560 H56B 109.5
C54 C560 H56C 109.5
H56A C560 H56C 109.5
H56B C560 H56C 109.5
N032 C12 C4 122.6(4)
N032 C12 C11 117.3(4)
C4 C12 C11 120.1(4)
C35 C37 H37A 109.5
C35 C37 H37B 109.5
H37A C37 H37B 109.5
C35 C37 H37C 109.5
H37A C37 H37C 109.5
H37B C37 H37C 109.5
N032 C1 C2 122.0(4)
N032 C1 H1 119.0
C2 C1 H1 119.0
C71 C70 C69 118.7(5)
C71 C70 H70 120.6
C69 C70 H70 120.6
C28 C27 C26 119.5(6)
C28 C27 H27 120.3
C26 C27 H27 120.3
C86 C85 C84 120.8(6)
C86 C85 H85 119.6
C84 C85 H85 119.6
C30 C31 C32 120.1(5)
C30 C31 H31 119.9
C32 C31 H31 119.9
N022 C53 C55 113.4(4)
N022 C53 H53A 108.9
C55 C53 H53A 108.9
N022 C53 H53B 108.9
C55 C53 H53B 108.9
H53A C53 H53B 107.7
C27 C28 C29 121.4(6)
C27 C28 H28 119.3
C29 C28 H28 119.3
N031 C10 C9 122.1(4)
N031 C10 H10 118.9
C9 C10 H10 118.9
C64 C63 C62 119.5(4)
C64 C63 H63 120.2
C62 C63 H63 120.2
C68 C69 C70 122.6(5)
C68 C69 H69 118.7
C70 C69 H69 118.7
N025 C56 C57 122.2(4)
N025 C56 H56 118.9
C57 C56 H56 118.9
C81 C82 C87 120.5(5)
C81 C82 C83 120.4(5)
C87 C82 C83 119.0(5)
C23 C32 C31 120.8(5)
C23 C32 H32 119.6
C31 C32 H32 119.6
N030 C34 N027 118.8(4)
N030 C34 S02 125.3(3)
N027 C34 S02 115.9(3)
C41 C44 H44A 109.5
C41 C44 H44B 109.5
H44A C44 H44B 109.5
C41 C44 H44C 109.5
H44A C44 H44C 109.5
H44B C44 H44C 109.5
O2 C51 N023 123.1(4)
O2 C51 C78 122.3(4)
N023 C51 C78 114.5(4)
C16 C15 C14 121.1(5)
C16 C15 H15 119.4
C14 C15 H15 119.4
N031 C11 C7 122.4(4)
N031 C11 C12 116.9(4)
C7 C11 C12 120.8(4)
C63 C62 C66 117.0(4)
C63 C62 C61 124.3(4)
C66 C62 C61 118.7(4)
C84 C83 C82 121.9(5)
C84 C83 H83 119.0
C82 C83 H83 119.0
C76 C75 C74 120.8(6)
C76 C75 H75 119.6
C74 C75 H75 119.6
C60 C61 C62 120.4(4)
C60 C61 H61 119.8
C62 C61 H61 119.8
C74 C73 C72 120.1(5)
C74 C73 H73 119.9
C72 C73 H73 119.9
N027 C36 C38 113.2(4)
N027 C36 H36A 108.9
C38 C36 H36A 108.9
N027 C36 H36B 108.9
C38 C36 H36B 108.9
H36A C36 H36B 107.8
C6 C5 C4 120.9(4)
C6 C5 H5 119.5
C4 C5 H5 119.5
C31 C30 C29 121.5(5)
C31 C30 H30 119.2
C29 C30 H30 119.2
N023 C52 N022 119.6(4)
N023 C52 S04 122.9(3)
N022 C52 S04 117.4(3)
C71 C72 C73 120.8(5)
C71 C72 C77 120.2(5)
C73 C72 C77 119.0(5)
C25 C26 C27 121.6(6)
C25 C26 H26 119.2
C27 C26 H26 119.2
C85 C86 C87 121.7(5)
C85 C86 H86 119.1
C87 C86 H86 119.1
C70 C71 C72 120.8(5)
C70 C71 H71 119.6
C72 C71 H71 119.6
C78 C79 C80 123.5(5)
C78 C79 H79 118.2
C80 C79 H79 118.2
C26 C25 C24 120.4(5)
C26 C25 H25 119.8
C24 C25 H25 119.8
C53 C55 H55A 109.5
C53 C55 H55B 109.5
H55A C55 H55B 109.5
C53 C55 H55C 109.5
H55A C55 H55C 109.5
H55B C55 H55C 109.5
C80 C81 C82 120.9(5)
C80 C81 H81 119.6
C82 C81 H81 119.6
C83 C84 C85 119.6(5)
C83 C84 H84 120.2
C85 C84 H84 120.2
N024 C66 C62 122.9(4)
N024 C66 C67 117.0(4)
C62 C66 C67 120.1(4)
N024 C65 C64 121.3(5)
N024 C65 H65 119.4
C64 C65 H65 119.4
O4 C33 N030 122.9(4)
O4 C33 C13 121.7(4)
N030 C33 C13 115.1(4)
C73 C74 C75 121.2(5)
C73 C74 H74 119.4
C75 C74 H74 119.4
C0AA O0AA H0AA 109.5
H1AD O1AA H1AE 104.5
C1AA O2AA H2AA 109.5
C2AA O5 H5A 109.5
O2AA C1AA H1AA 109.5
O2AA C1AA H1AB 109.5
H1AA C1AA H1AB 109.5
O2AA C1AA H1AC 109.5
H1AA C1AA H1AC 109.5
H1AB C1AA H1AC 109.5
O0AA C0AA H0AB 109.5
O0AA C0AA H0AC 109.5
H0AB C0AA H0AC 109.5
O0AA C0AA H0AD 109.5
H0AB C0AA H0AD 109.5
H0AC C0AA H0AD 109.5
O5 C2AA H2AB 109.5
O5 C2AA H2AC 109.5
H2AB C2AA H2AC 109.5
O5 C2AA H2AD 109.5
H2AB C2AA H2AD 109.5
H2AC C2AA H2AD 109.5

loop_
_geom_bond_atom_site_label_1
_geom_bond_atom_site_label_2
_geom_bond_distance
Pt01 N025 2.060(4)
Pt01 N024 2.066(3)
Pt01 S03 2.2798(11)
Pt01 S04 2.3017(10)
Pt02 N031 2.056(3)
Pt02 N032 2.058(4)
Pt02 S01 2.2857(11)
Pt02 S02 2.2929(11)
S02 C34 1.778(4)
S01 C40 1.750(4)
S04 C52 1.765(4)
S03 C46 1.757(4)
O3 C39 1.249(6)
N028 C40 1.338(5)
N028 C42 1.468(6)
N028 C41 1.472(6)
O2 C51 1.236(6)
N029 C39 1.323(6)
N029 C40 1.332(6)
O4 C33 1.228(5)
N026 C46 1.335(5)
N026 C48 1.468(6)
N026 C47 1.470(5)
N027 C34 1.357(5)
N027 C36 1.466(6)
N027 C35 1.467(6)
C59 C58 1.406(7)
C59 C67 1.406(6)
C59 C60 1.432(7)
N030 C34 1.297(6)
N030 C33 1.374(6)
N031 C10 1.327(6)
N031 C11 1.367(5)
C41 C44 1.493(8)
C41 H41A 0.9900
C41 H41B 0.9900
C77 C76 1.416(7)
C77 C72 1.426(7)
C77 C68 1.428(7)
C47 C50 1.521(7)
C47 H47A 0.9900
C47 H47B 0.9900
N021 C45 1.320(6)
N021 C46 1.338(6)
N022 C52 1.341(6)
N022 C54 1.469(6)
N022 C53 1.482(6)
C67 N025 1.377(6)
C67 C66 1.414(6)
N024 C65 1.332(6)
N024 C66 1.369(6)
N023 C52 1.315(6)
N023 C51 1.349(6)
O1 C45 1.262(6)
C50 H50A 0.9800
C50 H50B 0.9800
C50 H50C 0.9800
C58 C57 1.367(7)
C58 H58 0.9500
C78 C79 1.365(7)
C78 C87 1.435(7)
C78 C51 1.516(6)
C57 C56 1.403(7)
C57 H57 0.9500
C49 C48 1.513(7)
C49 H49A 0.9800
C49 H49B 0.9800
C49 H49C 0.9800
C68 C69 1.359(6)
C68 C45 1.514(7)
C24 C25 1.419(7)
C24 C23 1.426(7)
C24 C29 1.428(7)
C7 C11 1.405(6)
C7 C8 1.407(7)
C7 C6 1.431(7)
C21 C20 1.355(7)
C21 C22 1.409(6)
C21 H21 0.9500
C9 C8 1.368(7)
C9 C10 1.398(6)
C9 H9 0.9500
C19 C20 1.414(7)
C19 C18 1.423(7)
C19 C14 1.423(6)
C23 C32 1.374(7)
C23 C39 1.508(7)
C29 C28 1.419(8)
C29 C30 1.423(9)
C64 C63 1.363(8)
C64 C65 1.407(7)
C64 H64 0.9500
C20 H20 0.9500
C18 C17 1.358(8)
C18 H18 0.9500
N032 C1 1.330(6)
N032 C12 1.358(6)
C60 C61 1.352(8)
C60 H60 0.9500
C2 C3 1.372(8)
C2 C1 1.399(7)
C2 H2 0.9500
C22 C13 1.377(6)
C22 H22 0.9500
C42 C43 1.528(7)
C42 H42A 0.9900
C42 H42B 0.9900
C13 C14 1.432(6)
C13 C33 1.514(6)
C80 C81 1.359(9)
C80 C79 1.402(7)
C80 H80 0.9500
C38 C36 1.520(7)
C38 H38A 0.9800
C38 H38B 0.9800
C38 H38C 0.9800
C76 C75 1.366(8)
C76 H76 0.9500
C6 C5 1.356(7)
C6 H6 0.9500
C54 C560 1.496(9)
C54 H54A 0.9900
C54 H54B 0.9900
C87 C86 1.423(7)
C87 C82 1.427(7)
C14 C15 1.432(6)
C4 C3 1.407(7)
C4 C12 1.407(6)
C4 C5 1.433(7)
C8 H8 0.9500
C16 C15 1.365(7)
C16 C17 1.409(8)
C16 H16 0.9500
C35 C37 1.514(7)
C35 H35A 0.9900
C35 H35B 0.9900
C48 H48A 0.9900
C48 H48B 0.9900
C3 H3 0.9500
N025 C56 1.319(6)
C17 H17 0.9500
C43 H43A 0.9800
C43 H43B 0.9800
C43 H43C 0.9800
C560 H56A 0.9800
C560 H56B 0.9800
C560 H56C 0.9800
C12 C11 1.416(6)
C37 H37A 0.9800
C37 H37B 0.9800
C37 H37C 0.9800
C1 H1 0.9500
C70 C71 1.374(8)
C70 C69 1.408(7)
C70 H70 0.9500
C27 C28 1.351(10)
C27 C26 1.401(9)
C27 H27 0.9500
C85 C86 1.365(7)
C85 C84 1.404(9)
C85 H85 0.9500
C31 C30 1.348(8)
C31 C32 1.416(7)
C31 H31 0.9500
C53 C55 1.512(7)
C53 H53A 0.9900
C53 H53B 0.9900
C28 H28 0.9500
C10 H10 0.9500
C63 C62 1.405(7)
C63 H63 0.9500
C69 H69 0.9500
C56 H56 0.9500
C82 C81 1.408(9)
C82 C83 1.428(8)
C32 H32 0.9500
C44 H44A 0.9800
C44 H44B 0.9800
C44 H44C 0.9800
C15 H15 0.9500
C62 C66 1.408(6)
C62 C61 1.435(7)
C83 C84 1.343(10)
C83 H83 0.9500
C75 C74 1.406(9)
C75 H75 0.9500
C61 H61 0.9500
C73 C74 1.346(9)
C73 C72 1.425(8)
C73 H73 0.9500
C36 H36A 0.9900
C36 H36B 0.9900
C5 H5 0.9500
C30 H30 0.9500
C72 C71 1.407(8)
C26 C25 1.368(7)
C26 H26 0.9500
C86 H86 0.9500
C71 H71 0.9500
C79 H79 0.9500
C25 H25 0.9500
C55 H55A 0.9800
C55 H55B 0.9800
C55 H55C 0.9800
C81 H81 0.9500
C84 H84 0.9500
C65 H65 0.9500
C74 H74 0.9500
O0AA C0AA 1.432(10)
O0AA H0AA 0.8400
O1AA H1AD 0.8500
O1AA H1AE 0.8500
O2AA C1AA 1.381(8)
O2AA H2AA 0.8400
O5 C2AA 1.328(11)
O5 H5A 0.8400
C1AA H1AA 0.9800
C1AA H1AB 0.9800
C1AA H1AC 0.9800
C0AA H0AB 0.9800
C0AA H0AC 0.9800
C0AA H0AD 0.9800
C2AA H2AB 0.9800
C2AA H2AC 0.9800
C2AA H2AD 0.9800

loop_
_geom_hbond_atom_site_label_D
_geom_hbond_atom_site_label_H
_geom_hbond_atom_site_label_A
_geom_hbond_distance_DH
_geom_hbond_distance_HA
_geom_hbond_distance_DA
_geom_hbond_angle_DHA
_geom_hbond_site_symmetry_A
C57 H57 O4 0.95 2.49 3.102(6) 123 2_645
C54 H54B S04 0.99 2.45 3.011(5) 115 .
C35 H35A O2AA 0.99 2.46 3.378(6) 154 1_655
C1 H1 S02 0.95 2.76 3.339(5) 120 .
C10 H10 S01 0.95 2.76 3.327(4) 119 .
C10 H10 O2AA 0.95 2.55 3.207(6) 126 .
C56 H56 S04 0.95 2.79 3.369(5) 120 .
C65 H65 S03 0.95 2.79 3.359(5) 119 .
O0AA H0AA O1 0.84 1.86 2.683(6) 165 .
O2AA H2AA O3 0.84 1.88 2.708(5) 171 .
O5 H5A O1AA 0.84 1.87 2.698(10) 169 2_645

loop_
_geom_torsion_atom_site_label_1
_geom_torsion_atom_site_label_2
_geom_torsion_atom_site_label_3
_geom_torsion_atom_site_label_4
_geom_torsion
C40 N028 C41 C44 97.7(6)
C42 N028 C41 C44 -87.4(7)
C46 N026 C47 C50 87.0(5)
C48 N026 C47 C50 -89.5(5)
C58 C59 C67 N025 1.4(7)
C60 C59 C67 N025 -178.4(4)
C58 C59 C67 C66 -178.6(4)
C60 C59 C67 C66 1.6(6)
C67 C59 C58 C57 -1.2(7)
C60 C59 C58 C57 178.7(5)
C59 C58 C57 C56 0.3(8)
C76 C77 C68 C69 176.2(4)
C72 C77 C68 C69 -0.4(6)
C76 C77 C68 C45 -6.2(6)
C72 C77 C68 C45 177.3(4)
C25 C24 C23 C32 -177.4(4)
C29 C24 C23 C32 -0.7(6)
C25 C24 C23 C39 2.1(7)
C29 C24 C23 C39 178.9(4)
C25 C24 C29 C28 2.0(7)
C23 C24 C29 C28 -174.9(4)
C25 C24 C29 C30 -179.6(5)
C23 C24 C29 C30 3.5(7)
C48 N026 C46 N021 -10.4(6)
C47 N026 C46 N021 173.2(4)
C48 N026 C46 S03 173.4(3)
C47 N026 C46 S03 -3.0(5)
C45 N021 C46 N026 123.5(5)
C45 N021 C46 S03 -60.6(6)
Pt01 S03 C46 N026 155.3(3)
Pt01 S03 C46 N021 -20.8(4)
C22 C21 C20 C19 2.2(7)
C18 C19 C20 C21 179.4(5)
C14 C19 C20 C21 0.1(7)
C20 C19 C18 C17 -178.7(5)
C14 C19 C18 C17 0.7(7)
C58 C59 C60 C61 -178.3(5)
C67 C59 C60 C61 1.5(7)
C20 C21 C22 C13 -2.1(7)
C40 N028 C42 C43 79.5(5)
C41 N028 C42 C43 -95.3(5)
C21 C22 C13 C14 -0.2(7)
C21 C22 C13 C33 177.9(4)
C39 N029 C40 N028 -127.8(5)
C39 N029 C40 S01 57.3(6)
C42 N028 C40 N029 -164.6(4)
C41 N028 C40 N029 10.1(6)
C42 N028 C40 S01 10.7(6)
C41 N028 C40 S01 -174.7(3)
Pt02 S01 C40 N029 12.5(4)
Pt02 S01 C40 N028 -162.4(3)
C46 N021 C45 O1 -21.0(8)
C46 N021 C45 C68 161.4(4)
C69 C68 C45 O1 129.7(4)
C77 C68 C45 O1 -48.0(6)
C69 C68 C45 N021 -52.4(5)
C77 C68 C45 N021 129.9(5)
C72 C77 C76 C75 1.0(7)
C68 C77 C76 C75 -175.6(5)
C11 C7 C6 C5 -0.2(7)
C8 C7 C6 C5 -178.9(5)
C52 N022 C54 C560 -104.6(6)
C53 N022 C54 C560 65.9(6)
C79 C78 C87 C86 -178.8(4)
C51 C78 C87 C86 -2.9(7)
C79 C78 C87 C82 -0.9(6)
C51 C78 C87 C82 175.0(4)
C20 C19 C14 C15 178.1(4)
C18 C19 C14 C15 -1.3(6)
C20 C19 C14 C13 -2.4(6)
C18 C19 C14 C13 178.3(4)
C22 C13 C14 C19 2.4(6)
C33 C13 C14 C19 -175.6(4)
C22 C13 C14 C15 -178.1(4)
C33 C13 C14 C15 3.9(7)
C10 C9 C8 C7 0.0(7)
C11 C7 C8 C9 1.7(7)
C6 C7 C8 C9 -179.6(4)
C34 N027 C35 C37 -83.5(5)
C36 N027 C35 C37 83.7(5)
C46 N026 C48 C49 104.3(5)
C47 N026 C48 C49 -79.1(6)
C1 C2 C3 C4 1.1(8)
C12 C4 C3 C2 0.0(7)
C5 C4 C3 C2 -179.1(5)
C59 C67 N025 C56 -0.9(6)
C66 C67 N025 C56 179.1(4)
C59 C67 N025 Pt01 -178.1(3)
C66 C67 N025 Pt01 1.9(5)
C19 C18 C17 C16 0.7(8)
C15 C16 C17 C18 -1.5(8)
C40 N029 C39 O3 17.7(8)
C40 N029 C39 C23 -165.0(4)
C32 C23 C39 O3 -130.6(5)
C24 C23 C39 O3 49.9(6)
C32 C23 C39 N029 51.8(6)
C24 C23 C39 N029 -127.8(4)
C1 N032 C12 C4 -0.6(6)
Pt02 N032 C12 C4 -176.7(3)
C1 N032 C12 C11 178.0(4)
Pt02 N032 C12 C11 1.9(5)
C3 C4 C12 N032 -0.3(7)
C5 C4 C12 N032 178.9(4)
C3 C4 C12 C11 -178.8(4)
C5 C4 C12 C11 0.3(6)
C12 N032 C1 C2 1.7(7)
Pt02 N032 C1 C2 177.1(4)
C3 C2 C1 N032 -2.0(8)
C52 N022 C53 C55 -145.5(5)
C54 N022 C53 C55 43.4(7)
C26 C27 C28 C29 -0.5(9)
C30 C29 C28 C27 -179.1(5)
C24 C29 C28 C27 -0.8(8)
C11 N031 C10 C9 1.1(6)
Pt02 N031 C10 C9 -171.4(3)
C8 C9 C10 N031 -1.5(7)
C65 C64 C63 C62 -0.7(8)
C77 C68 C69 C70 2.2(6)
C45 C68 C69 C70 -175.5(4)
C71 C70 C69 C68 -1.8(7)
C67 N025 C56 C57 0.0(7)
Pt01 N025 C56 C57 176.7(4)
C58 C57 C56 N025 0.3(8)
C86 C87 C82 C81 -179.9(5)
C78 C87 C82 C81 2.1(7)
C86 C87 C82 C83 -0.7(7)
C78 C87 C82 C83 -178.7(5)
C24 C23 C32 C31 -2.8(7)
C39 C23 C32 C31 177.6(4)
C30 C31 C32 C23 3.5(8)
C33 N030 C34 N027 -154.9(4)
C33 N030 C34 S02 24.9(7)
C36 N027 C34 N030 -157.6(4)
C35 N027 C34 N030 8.4(6)
C36 N027 C34 S02 22.5(6)
C35 N027 C34 S02 -171.5(3)
Pt02 S02 C34 N030 22.6(4)
Pt02 S02 C34 N027 -157.5(3)
C52 N023 C51 O2 -44.2(7)
C52 N023 C51 C78 139.2(4)
C79 C78 C51 O2 175.1(4)
C87 C78 C51 O2 -0.8(7)
C79 C78 C51 N023 -8.2(6)
C87 C78 C51 N023 175.9(4)
C17 C16 C15 C14 0.9(8)
C19 C14 C15 C16 0.5(7)
C13 C14 C15 C16 -179.0(5)
C10 N031 C11 C7 0.7(6)
Pt02 N031 C11 C7 174.4(3)
C10 N031 C11 C12 -178.9(4)
Pt02 N031 C11 C12 -5.2(5)
C8 C7 C11 N031 -2.1(6)
C6 C7 C11 N031 179.1(4)
C8 C7 C11 C12 177.4(4)
C6 C7 C11 C12 -1.4(6)
N032 C12 C11 N031 2.2(6)
C4 C12 C11 N031 -179.2(4)
N032 C12 C11 C7 -177.4(4)
C4 C12 C11 C7 1.3(6)
C64 C63 C62 C66 -1.7(7)
C64 C63 C62 C61 179.0(5)
C81 C82 C83 C84 179.0(6)
C87 C82 C83 C84 -0.2(8)
C77 C76 C75 C74 -0.5(8)
C59 C60 C61 C62 -2.7(7)
C63 C62 C61 C60 179.9(5)
C66 C62 C61 C60 0.6(7)
C34 N027 C36 C38 -111.2(5)
C35 N027 C36 C38 82.4(5)
C7 C6 C5 C4 1.8(7)
C3 C4 C5 C6 177.2(5)
C12 C4 C5 C6 -1.9(7)
C32 C31 C30 C29 -0.5(8)
C28 C29 C30 C31 175.4(5)
C24 C29 C30 C31 -2.9(8)
C51 N023 C52 N022 140.3(5)
C51 N023 C52 S04 -42.4(6)
C54 N022 C52 N023 163.4(5)
C53 N022 C52 N023 -7.0(7)
C54 N022 C52 S04 -14.0(6)
C53 N022 C52 S04 175.6(4)
Pt01 S04 C52 N023 -21.4(4)
Pt01 S04 C52 N022 156.0(3)
C74 C73 C72 C71 177.3(5)
C74 C73 C72 C77 -0.7(8)
C76 C77 C72 C71 -178.4(5)
C68 C77 C72 C71 -1.7(7)
C76 C77 C72 C73 -0.4(7)
C68 C77 C72 C73 176.3(4)
C28 C27 C26 C25 0.5(9)
C84 C85 C86 C87 -1.7(8)
C82 C87 C86 C85 1.6(7)
C78 C87 C86 C85 179.5(5)
C69 C70 C71 C72 -0.3(7)
C73 C72 C71 C70 -175.9(5)
C77 C72 C71 C70 2.0(7)
C87 C78 C79 C80 -1.3(7)
C51 C78 C79 C80 -177.4(5)
C81 C80 C79 C78 2.3(8)
C27 C26 C25 C24 0.8(8)
C23 C24 C25 C26 174.7(5)
C29 C24 C25 C26 -2.0(7)
C79 C80 C81 C82 -1.1(9)
C87 C82 C81 C80 -1.1(9)
C83 C82 C81 C80 179.7(6)
C82 C83 C84 C85 0.2(9)
C86 C85 C84 C83 0.7(9)
C65 N024 C66 C62 -2.5(7)
Pt01 N024 C66 C62 -176.5(3)
C65 N024 C66 C67 177.8(4)
Pt01 N024 C66 C67 3.8(5)
C63 C62 C66 N024 3.4(7)
C61 C62 C66 N024 -177.2(4)
C63 C62 C66 C67 -176.9(4)
C61 C62 C66 C67 2.4(6)
N025 C67 C66 N024 -3.9(6)
C59 C67 C66 N024 176.1(4)
N025 C67 C66 C62 176.4(4)
C59 C67 C66 C62 -3.6(6)
C66 N024 C65 C64 -0.1(7)
Pt01 N024 C65 C64 172.9(4)
C63 C64 C65 N024 1.7(8)
C34 N030 C33 O4 55.9(7)
C34 N030 C33 C13 -130.0(5)
C22 C13 C33 O4 176.9(4)
C14 C13 C33 O4 -5.0(7)
C22 C13 C33 N030 2.7(6)
C14 C13 C33 N030 -179.2(4)
C72 C73 C74 C75 1.2(9)
C76 C75 C74 C73 -0.7(9)
